data_1557494
loop_
_publ_author_name
'Ptak, Maciej'
'Svane, Katrine L.'
'Collings, Ines E.'
'Paraguassu, Waldeci'

_publ_section_title
;
 Effect of Alkali and Trivalent Metal Ions on the High-Pressure Phase
 Transition of [C2H5NH3]MI0.5MIII0.5(HCOO)3 (MI = Na, K and MIII = Cr, Al)
 Heterometallic Perovskites
;
_journal_name_full 'The Journal of Physical Chemistry C'
_journal_paper_doi 10.1021/acs.jpcc.0c00372
_journal_year 2020
_chemical_formula_moiety 'C6 H6 Cr K O12, 2(C2 H8 N)'
_chemical_formula_sum 'C10 H22 Cr K N2 O12'
_chemical_formula_weight 453.39
_space_group_crystal_system monoclinic
_space_group_IT_number 14
_space_group_name_Hall '-P 2yn'
_space_group_name_H-M_alt 'P 1 21/n 1'
_atom_sites_solution_hydrogens geom
_audit_creation_method SHELXL-2016/6
_cell_angle_alpha 90
_cell_angle_beta 87.386(7)
_cell_angle_gamma 90
_cell_formula_units_Z 2
_cell_length_a 8.3142(10)
_cell_length_b 8.7604(8)
_cell_length_c 12.3106(8)
_cell_measurement_reflns_used 366
_cell_measurement_temperature 293(2)
_cell_measurement_theta_max 14.2730
_cell_measurement_theta_min 2.7830
_cell_volume 895.72(15)
_computing_cell_refinement 'CrysAlisPro (Agilent Technologies, 2013)'
_computing_data_reduction 'CrysAlisPro (Agilent Technologies, 2013)'
_computing_molecular_graphics 'SHELXLE-2011 (Huebschle, 2011)'
_computing_structure_refinement 'SHELXL-2016/6 (Sheldrick, 2016)'
_computing_structure_solution 'SHELXT 2014/5 (Sheldrick, 2014)'
_diffrn_ambient_pressure '1.25 GPa'
_diffrn_ambient_temperature 293(2)
_diffrn_detector_area_resol_mean 7
_diffrn_measured_fraction_theta_full 0.683
_diffrn_measured_fraction_theta_max 0.384
_diffrn_measurement_device_type 'ID15B beamline, ESRF'
_diffrn_measurement_method 'omega scans'
_diffrn_radiation_type synchrotron
_diffrn_radiation_wavelength 0.41115
_diffrn_reflns_av_R_equivalents 0.0320
_diffrn_reflns_av_unetI/netI 0.0545
_diffrn_reflns_Laue_measured_fraction_full 0.683
_diffrn_reflns_Laue_measured_fraction_max 0.384
_diffrn_reflns_limit_h_max 9
_diffrn_reflns_limit_h_min -9
_diffrn_reflns_limit_k_max 10
_diffrn_reflns_limit_k_min -12
_diffrn_reflns_limit_l_max 19
_diffrn_reflns_limit_l_min -17
_diffrn_reflns_number 3303
_diffrn_reflns_point_group_measured_fraction_full 0.683
_diffrn_reflns_point_group_measured_fraction_max 0.384
_diffrn_reflns_theta_full 14.282
_diffrn_reflns_theta_max 21.682
_diffrn_reflns_theta_min 1.955
_diffrn_source synchrotron
_exptl_absorpt_coefficient_mu 0.214
_exptl_absorpt_correction_T_max 1.00000
_exptl_absorpt_correction_T_min 0.93967
_exptl_absorpt_correction_type multi-scan
_exptl_absorpt_process_details
;
CrysAlisPro 1.171.39.46 (Rigaku Oxford Diffraction, 2018)
Empirical absorption correction using spherical harmonics,
 implemented in SCALE3 ABSPACK scaling algorithm.
;
_exptl_crystal_colour 'dark blue'
_exptl_crystal_density_diffrn 1.681
_exptl_crystal_description block
_exptl_crystal_F_000 470
_exptl_crystal_size_max 0.040
_exptl_crystal_size_mid 0.030
_exptl_crystal_size_min 0.010
_refine_diff_density_max 0.606
_refine_diff_density_min -0.649
_refine_diff_density_rms 0.078
_refine_ls_extinction_method none
_refine_ls_goodness_of_fit_ref 1.072
_refine_ls_hydrogen_treatment constr
_refine_ls_matrix_type full
_refine_ls_number_parameters 123
_refine_ls_number_reflns 2090
_refine_ls_number_restraints 12
_refine_ls_restrained_S_all 1.070
_refine_ls_R_factor_all 0.1156
_refine_ls_R_factor_gt 0.0680
_refine_ls_shift/su_max 0.000
_refine_ls_shift/su_mean 0.000
_refine_ls_structure_factor_coef Fsqd
_refine_ls_weighting_details 'w=1/[\s^2^(Fo^2^)+(0.0899P)^2^+0.3443P] where P=(Fo^2^+2Fc^2^)/3'
_refine_ls_weighting_scheme calc
_refine_ls_wR_factor_gt 0.1775
_refine_ls_wR_factor_ref 0.2304
_reflns_Friedel_coverage 0.000
_reflns_number_gt 1002
_reflns_number_total 2090
_reflns_threshold_expression 'I > 2\s(I)'
_cod_data_source_file jp0c00372_si_002.cif
_cod_data_source_block EtaKCrF_c3_p04
_cod_original_cell_volume 895.71(15)
_cod_original_sg_symbol_H-M 'P 21/n'
_cod_database_code 1557494
_shelx_shelxl_version_number 2016/6
_shelx_space_group_comment
;
The symmetry employed for this shelxl refinement is uniquely defined
by the following loop, which should always be used as a source of
symmetry information in preference to the above space-group names.
They are only intended as comments.
;

loop_
_space_group_symop_operation_xyz
'x, y, z'
'-x+1/2, y+1/2, -z+1/2'
'-x, -y, -z'
'x-1/2, -y-1/2, z-1/2'

loop_
_atom_site_label
_atom_site_type_symbol
_atom_site_fract_x
_atom_site_fract_y
_atom_site_fract_z
_atom_site_U_iso_or_equiv
_atom_site_adp_type
_atom_site_occupancy
_atom_site_site_symmetry_order
_atom_site_calc_flag
_atom_site_refinement_flags_posn
_atom_site_refinement_flags_adp
_atom_site_refinement_flags_occupancy
_atom_site_disorder_assembly
_atom_site_disorder_group
Cr1 Cr 0.500000 0.500000 0.500000 0.0435(3) Uani 1 2 d S . P . .
K1 K 0.500000 0.500000 1.000000 0.0501(4) Uani 1 2 d S . P . .
C1 C 0.7749(7) 0.3060(6) 0.4490(4) 0.0637(13) Uani 1 1 d . U . . .
H1 H 0.738522 0.254389 0.511453 0.076 Uiso 1 1 calc R U . . .
C2 C 0.3271(7) 0.2091(6) 0.5072(4) 0.0654(13) Uani 1 1 d . U . . .
H2 H 0.267722 0.247562 0.451144 0.078 Uiso 1 1 calc R U . . .
C3 C 0.5812(7) 0.4832(5) 0.7262(4) 0.0561(11) Uani 1 1 d . U . . .
H3 H 0.476056 0.448347 0.737151 0.067 Uiso 1 1 calc R U . . .
O1 O 0.6904(4) 0.4156(4) 0.4184(2) 0.0579(9) Uani 1 1 d . U . . .
O2 O 0.9015(5) 0.2607(4) 0.4040(3) 0.0743(12) Uani 1 1 d . U . . .
O3 O 0.4336(4) 0.2930(4) 0.5458(2) 0.0556(8) Uani 1 1 d . U . . .
O4 O 0.2978(6) 0.0797(5) 0.5399(4) 0.0885(13) Uani 1 1 d . U . . .
O5 O 0.6289(5) 0.5141(3) 0.6301(2) 0.0560(8) Uani 1 1 d . U . . .
O6 O 0.6622(5) 0.4954(4) 0.8062(3) 0.0739(12) Uani 1 1 d . U . . .
N1 N 1.0134(6) 0.4321(6) 0.2244(4) 0.0689(12) Uani 1 1 d . U . . .
H1A H 0.986098 0.374901 0.282067 0.103 Uiso 1 1 calc R U . . .
H1B H 1.119754 0.444122 0.219810 0.103 Uiso 1 1 calc R U . . .
H1C H 0.981462 0.386491 0.164481 0.103 Uiso 1 1 calc R U . . .
C4 C 0.9354(9) 0.5821(8) 0.2357(6) 0.0910(19) Uani 1 1 d . U . . .
H4A H 0.962903 0.643374 0.171870 0.109 Uiso 1 1 calc R U . . .
H4B H 0.819489 0.568919 0.240218 0.109 Uiso 1 1 calc R U . . .
C5 C 0.9848(12) 0.6596(9) 0.3302(8) 0.126(3) Uani 1 1 d . U . . .
H5A H 1.098590 0.678276 0.323796 0.189 Uiso 1 1 calc R U . . .
H5B H 0.960475 0.597731 0.393230 0.189 Uiso 1 1 calc R U . . .
H5C H 0.928533 0.755019 0.337434 0.189 Uiso 1 1 calc R U . . .

loop_
_atom_site_aniso_label
_atom_site_aniso_U_11
_atom_site_aniso_U_22
_atom_site_aniso_U_33
_atom_site_aniso_U_23
_atom_site_aniso_U_13
_atom_site_aniso_U_12
Cr1 0.0407(8) 0.0456(7) 0.0439(5) 0.0043(3) 0.0024(4) 0.0015(3)
K1 0.0460(11) 0.0517(10) 0.0521(6) -0.0045(5) 0.0042(6) -0.0016(5)
C1 0.059(4) 0.067(4) 0.064(2) 0.014(2) 0.013(2) 0.009(2)
C2 0.062(4) 0.057(4) 0.078(3) 0.009(2) -0.008(2) -0.011(2)
C3 0.052(4) 0.065(3) 0.051(2) 0.0047(17) 0.0020(19) -0.0008(17)
O1 0.058(2) 0.061(2) 0.0538(15) 0.0103(13) 0.0096(14) 0.0119(13)
O2 0.067(3) 0.070(3) 0.084(2) 0.0137(18) 0.022(2) 0.0203(16)
O3 0.055(3) 0.054(2) 0.0570(15) 0.0063(12) -0.0016(14) -0.0035(12)
O4 0.094(4) 0.064(3) 0.109(3) 0.020(2) -0.023(2) -0.0246(19)
O5 0.054(2) 0.067(2) 0.0469(14) 0.0063(12) -0.0006(13) -0.0007(12)
O6 0.057(3) 0.121(4) 0.0435(15) 0.0058(15) -0.0011(16) -0.0101(17)
N1 0.068(4) 0.081(4) 0.0583(19) -0.006(2) -0.0005(19) -0.009(2)
C4 0.072(5) 0.098(5) 0.102(4) 0.026(3) 0.013(3) 0.004(3)
C5 0.131(8) 0.083(6) 0.160(7) -0.031(5) 0.036(6) -0.021(4)

loop_
_atom_type_symbol
_atom_type_description
_atom_type_scat_dispersion_real
_atom_type_scat_dispersion_imag
_atom_type_scat_source
C C -0.0001 0.0005 'International Tables Vol C Tables 4.2.6.8 and 6.1.1.4'
H H 0.0000 0.0000 'International Tables Vol C Tables 4.2.6.8 and 6.1.1.4'
N N 0.0006 0.0010 'International Tables Vol C Tables 4.2.6.8 and 6.1.1.4'
O O 0.0018 0.0018 'International Tables Vol C Tables 4.2.6.8 and 6.1.1.4'
K K 0.0805 0.0845 'International Tables Vol C Tables 4.2.6.8 and 6.1.1.4'
Cr Cr 0.1612 0.2219 'International Tables Vol C Tables 4.2.6.8 and 6.1.1.4'

loop_
_geom_angle_atom_site_label_1
_geom_angle_atom_site_label_2
_geom_angle_atom_site_label_3
_geom_angle
_geom_angle_site_symmetry_1
_geom_angle_site_symmetry_3
_geom_angle_publ_flag
O5 Cr1 O5 180.0 . 3_666 ?
O5 Cr1 O3 91.11(13) . 3_666 ?
O5 Cr1 O3 88.89(13) 3_666 3_666 ?
O5 Cr1 O3 88.89(13) . . ?
O5 Cr1 O3 91.11(13) 3_666 . ?
O3 Cr1 O3 180.0 3_666 . ?
O5 Cr1 O1 89.08(14) . . ?
O5 Cr1 O1 90.92(14) 3_666 . ?
O3 Cr1 O1 89.51(14) 3_666 . ?
O3 Cr1 O1 90.48(14) . . ?
O5 Cr1 O1 90.92(14) . 3_666 ?
O5 Cr1 O1 89.08(14) 3_666 3_666 ?
O3 Cr1 O1 90.48(14) 3_666 3_666 ?
O3 Cr1 O1 89.52(14) . 3_666 ?
O1 Cr1 O1 180.0 . 3_666 ?
O4 K1 O4 180.0 4_666 2_556 ?
O4 K1 O6 73.98(14) 4_666 . ?
O4 K1 O6 106.02(14) 2_556 . ?
O4 K1 O6 106.02(14) 4_666 3_667 ?
O4 K1 O6 73.98(14) 2_556 3_667 ?
O6 K1 O6 180.0 . 3_667 ?
O4 K1 O2 99.36(13) 4_666 4_566 ?
O4 K1 O2 80.64(13) 2_556 4_566 ?
O6 K1 O2 75.52(10) . 4_566 ?
O6 K1 O2 104.48(10) 3_667 4_566 ?
O4 K1 O2 80.64(13) 4_666 2_656 ?
O4 K1 O2 99.36(13) 2_556 2_656 ?
O6 K1 O2 104.48(10) . 2_656 ?
O6 K1 O2 75.52(10) 3_667 2_656 ?
O2 K1 O2 180.00(9) 4_566 2_656 ?
O4 K1 C2 159.63(13) 4_666 2_556 ?
O4 K1 C2 20.37(13) 2_556 2_556 ?
O6 K1 C2 111.54(13) . 2_556 ?
O6 K1 C2 68.46(13) 3_667 2_556 ?
O2 K1 C2 101.01(14) 4_566 2_556 ?
O2 K1 C2 78.99(14) 2_656 2_556 ?
O4 K1 C2 20.37(13) 4_666 4_666 ?
O4 K1 C2 159.63(13) 2_556 4_666 ?
O6 K1 C2 68.46(13) . 4_666 ?
O6 K1 C2 111.54(13) 3_667 4_666 ?
O2 K1 C2 78.99(14) 4_566 4_666 ?
O2 K1 C2 101.01(14) 2_656 4_666 ?
C2 K1 C2 180.0 2_556 4_666 ?
O4 K1 C1 111.13(14) 4_666 4_566 ?
O4 K1 C1 68.87(14) 2_556 4_566 ?
O6 K1 C1 94.82(11) . 4_566 ?
O6 K1 C1 85.18(11) 3_667 4_566 ?
O2 K1 C1 20.26(10) 4_566 4_566 ?
O2 K1 C1 159.74(10) 2_656 4_566 ?
C2 K1 C1 88.33(15) 2_556 4_566 ?
C2 K1 C1 91.67(15) 4_666 4_566 ?
O4 K1 C1 68.87(14) 4_666 2_656 ?
O4 K1 C1 111.13(14) 2_556 2_656 ?
O6 K1 C1 85.18(11) . 2_656 ?
O6 K1 C1 94.82(11) 3_667 2_656 ?
O2 K1 C1 159.74(10) 4_566 2_656 ?
O2 K1 C1 20.26(10) 2_656 2_656 ?
C2 K1 C1 91.67(15) 2_556 2_656 ?
C2 K1 C1 88.33(15) 4_666 2_656 ?
C1 K1 C1 180.00(16) 4_566 2_656 ?
O4 K1 C3 91.56(14) 4_666 . ?
O4 K1 C3 88.44(14) 2_556 . ?
O6 K1 C3 18.75(13) . . ?
O6 K1 C3 161.25(13) 3_667 . ?
O2 K1 C3 65.38(11) 4_566 . ?
O2 K1 C3 114.62(11) 2_656 . ?
C2 K1 C3 97.13(13) 2_556 . ?
C2 K1 C3 82.87(13) 4_666 . ?
C1 K1 C3 82.38(12) 4_566 . ?
C1 K1 C3 97.62(12) 2_656 . ?
O4 K1 C3 88.44(14) 4_666 3_667 ?
O4 K1 C3 91.56(14) 2_556 3_667 ?
O6 K1 C3 161.25(13) . 3_667 ?
O6 K1 C3 18.75(13) 3_667 3_667 ?
O2 K1 C3 114.62(11) 4_566 3_667 ?
O2 K1 C3 65.38(11) 2_656 3_667 ?
C2 K1 C3 82.87(13) 2_556 3_667 ?
C2 K1 C3 97.13(13) 4_666 3_667 ?
C1 K1 C3 97.62(12) 4_566 3_667 ?
C1 K1 C3 82.38(12) 2_656 3_667 ?
C3 K1 C3 180.00(15) . 3_667 ?
O2 C1 O1 126.0(4) . . ?
O2 C1 K1 49.7(2) . 2_646 ?
O1 C1 K1 173.2(4) . 2_646 ?
O2 C1 H1 117.0 . . ?
O1 C1 H1 117.0 . . ?
K1 C1 H1 67.6 2_646 . ?
O4 C2 O3 123.3(5) . . ?
O4 C2 K1 48.6(3) . 2_546 ?
O3 C2 K1 158.8(4) . 2_546 ?
O4 C2 H2 118.4 . . ?
O3 C2 H2 118.4 . . ?
K1 C2 H2 73.4 2_546 . ?
O6 C3 O5 125.2(5) . . ?
O6 C3 K1 44.9(2) . . ?
O5 C3 K1 163.4(3) . . ?
O6 C3 H3 117.4 . . ?
O5 C3 H3 117.4 . . ?
K1 C3 H3 74.2 . . ?
C1 O1 Cr1 125.3(3) . . ?
C1 O2 K1 110.1(3) . 2_646 ?
C2 O3 Cr1 128.4(4) . . ?
C2 O4 K1 111.0(4) . 2_546 ?
C3 O5 Cr1 126.2(4) . . ?
C3 O6 K1 116.4(3) . . ?
C4 N1 H1A 109.5 . . ?
C4 N1 H1B 109.5 . . ?
H1A N1 H1B 109.5 . . ?
C4 N1 H1C 109.5 . . ?
H1A N1 H1C 109.5 . . ?
H1B N1 H1C 109.5 . . ?
C5 C4 N1 111.2(7) . . ?
C5 C4 H4A 109.4 . . ?
N1 C4 H4A 109.4 . . ?
C5 C4 H4B 109.4 . . ?
N1 C4 H4B 109.4 . . ?
H4A C4 H4B 108.0 . . ?
C4 C5 H5A 109.5 . . ?
C4 C5 H5B 109.5 . . ?
H5A C5 H5B 109.5 . . ?
C4 C5 H5C 109.5 . . ?
H5A C5 H5C 109.5 . . ?
H5B C5 H5C 109.5 . . ?

loop_
_geom_bond_atom_site_label_1
_geom_bond_atom_site_label_2
_geom_bond_distance
_geom_bond_site_symmetry_2
_geom_bond_publ_flag
Cr1 O5 1.971(3) . ?
Cr1 O5 1.971(3) 3_666 ?
Cr1 O3 1.971(3) 3_666 ?
Cr1 O3 1.971(3) . ?
Cr1 O1 1.979(3) . ?
Cr1 O1 1.979(3) 3_666 ?
K1 O4 2.640(4) 4_666 ?
K1 O4 2.640(4) 2_556 ?
K1 O6 2.686(3) . ?
K1 O6 2.686(3) 3_667 ?
K1 O2 2.715(3) 4_566 ?
K1 O2 2.715(3) 2_656 ?
K1 C2 3.283(5) 2_556 ?
K1 C2 3.283(5) 4_666 ?
K1 C1 3.345(5) 4_566 ?
K1 C1 3.345(5) 2_656 ?
K1 C3 3.411(4) . ?
K1 C3 3.411(4) 3_667 ?
C1 O2 1.233(6) . ?
C1 O1 1.258(6) . ?
C1 H1 0.9300 . ?
C2 O4 1.224(6) . ?
C2 O3 1.260(6) . ?
C2 H2 0.9300 . ?
C3 O6 1.223(6) . ?
C3 O5 1.260(5) . ?
C3 H3 0.9300 . ?
N1 C4 1.469(9) . ?
N1 H1A 0.8900 . ?
N1 H1B 0.8900 . ?
N1 H1C 0.8900 . ?
C4 C5 1.424(11) . ?
C4 H4A 0.9700 . ?
C4 H4B 0.9700 . ?
C5 H5A 0.9600 . ?
C5 H5B 0.9600 . ?
C5 H5C 0.9600 . ?
